data_7106570
loop_
_publ_author_name
'Jin Jin'
'Weiyin Wang'
'Yanhua Liu'
'Hongwei Hou'
'Yaoting Fan'

_publ_section_title
;
 A precise hexagonal octadecanuclear Ag macrocycle with significant
 luminescent properties
;
_journal_name_full Chem.Commun.
_journal_page_first 7461
_journal_paper_doi 10.1039/c1cc12142a
_journal_volume 47
_journal_year 2011
_chemical_formula_sum 'C45 H42 Ag3 Cl2 N18 O15'
_chemical_formula_weight 1469.48
_chemical_name_systematic
;
?
;
_space_group_IT_number 11
_symmetry_cell_setting monoclinic
_symmetry_space_group_name_Hall '-P 2yb'
_symmetry_space_group_name_H-M 'P 1 21/m 1'
_atom_sites_solution_hydrogens geom
_atom_sites_solution_primary direct
_atom_sites_solution_secondary difmap
_audit_creation_method SHELXL-97
_cell_angle_alpha 90.00
_cell_angle_beta 108.83(3)
_cell_angle_gamma 90.00
_cell_formula_units_Z 2
_cell_length_a 11.978(2)
_cell_length_b 14.054(3)
_cell_length_c 18.062(4)
_cell_measurement_temperature 293(2)
_cell_volume 2877.8(11)
_computing_structure_refinement 'SHELXL-97 (Sheldrick, 1997)'
_computing_structure_solution 'SHELXS-97 (Sheldrick, 1990)'
_diffrn_ambient_temperature 293(2)
_diffrn_measured_fraction_theta_full 0.998
_diffrn_measured_fraction_theta_max 0.998
_diffrn_radiation_monochromator graphite
_diffrn_radiation_source 'fine-focus sealed tube'
_diffrn_radiation_type MoK\a
_diffrn_radiation_wavelength 0.71073
_diffrn_reflns_av_R_equivalents 0.0305
_diffrn_reflns_av_sigmaI/netI 0.0230
_diffrn_reflns_limit_h_max 14
_diffrn_reflns_limit_h_min -14
_diffrn_reflns_limit_k_max 16
_diffrn_reflns_limit_k_min -16
_diffrn_reflns_limit_l_max 21
_diffrn_reflns_limit_l_min -21
_diffrn_reflns_number 29147
_diffrn_reflns_theta_full 25.00
_diffrn_reflns_theta_max 25.00
_diffrn_reflns_theta_min 1.80
_exptl_absorpt_coefficient_mu 1.183
_exptl_crystal_density_diffrn 1.696
_exptl_crystal_density_method 'not measured'
_exptl_crystal_F_000 1466
_exptl_crystal_size_max 0.28
_exptl_crystal_size_mid 0.24
_exptl_crystal_size_min 0.21
_refine_diff_density_max 1.235
_refine_diff_density_min -1.180
_refine_diff_density_rms 0.107
_refine_ls_extinction_method none
_refine_ls_goodness_of_fit_ref 1.178
_refine_ls_hydrogen_treatment mixed
_refine_ls_matrix_type full
_refine_ls_number_parameters 435
_refine_ls_number_reflns 5287
_refine_ls_number_restraints 0
_refine_ls_restrained_S_all 1.178
_refine_ls_R_factor_all 0.1005
_refine_ls_R_factor_gt 0.0923
_refine_ls_shift/su_max 3.742
_refine_ls_shift/su_mean 0.069
_refine_ls_structure_factor_coef Fsqd
_refine_ls_weighting_details 'calc w=1/[\s^2^(Fo^2^)+(0.1337P)^2^+5.9721P] where P=(Fo^2^+2Fc^2^)/3'
_refine_ls_weighting_scheme calc
_refine_ls_wR_factor_gt 0.2581
_refine_ls_wR_factor_ref 0.2680
_reflns_number_gt 4783
_reflns_number_total 5287
_reflns_threshold_expression >2sigma(I)
_cod_data_source_file c1cc12142a.txt
_cod_data_source_block a
_cod_original_cell_volume 2877.9(10)
_cod_original_sg_symbol_H-M 'P 21/m'
_cod_database_code 7106570

loop_
_symmetry_equiv_pos_as_xyz
'x, y, z'
'-x, y+1/2, -z'
'-x, -y, -z'
'x, -y-1/2, z'

loop_
_atom_site_label
_atom_site_type_symbol
_atom_site_fract_x
_atom_site_fract_y
_atom_site_fract_z
_atom_site_U_iso_or_equiv
_atom_site_adp_type
_atom_site_occupancy
_atom_site_symmetry_multiplicity
_atom_site_calc_flag
_atom_site_refinement_flags
_atom_site_disorder_assembly
_atom_site_disorder_group
Ag1 Ag 0.32780(7) 0.49480(5) 0.46861(4) 0.0869(3) Uani 1 1 d . . .
Ag2 Ag -0.15034(11) 0.7500 0.39891(7) 0.1370(7) Uani 1 2 d S . .
N1 N 0.3547(6) 0.4893(5) 0.5904(4) 0.0718(17) Uani 1 1 d . . .
N2 N 0.3613(6) 0.5239(4) 0.7075(3) 0.0653(15) Uani 1 1 d . . .
N3 N 0.4098(8) 0.4369(6) 0.7125(4) 0.095(2) Uani 1 1 d . . .
N4 N 0.3127(7) 0.4883(4) 0.3482(4) 0.0745(18) Uani 1 1 d . . .
N5 N 0.2937(5) 0.5241(4) 0.2290(3) 0.0578(14) Uani 1 1 d . . .
N6 N 0.3378(7) 0.4350(4) 0.2397(4) 0.0802(19) Uani 1 1 d . . .
N7 N -0.1505(10) 0.7500 0.5168(7) 0.108(4) Uani 1 2 d S . .
N8 N -0.0943(8) 0.7500 0.6427(6) 0.080(3) Uani 1 2 d S . .
N9 N -0.2162(10) 0.7500 0.6163(9) 0.101(4) Uani 1 2 d S . .
N10 N -0.1735(11) 0.7500 0.2757(7) 0.124(5) Uani 1 2 d S . .
N11 N -0.1527(8) 0.7500 0.1619(6) 0.087(3) Uani 1 2 d S . .
N12 N -0.2694(12) 0.7500 0.1466(9) 0.191(11) Uani 1 2 d S . .
Cl1 Cl 0.0164(13) 0.5232(12) 0.4776(7) 0.188(5) Uani 0.50 1 d P . .
Cl2 Cl 0.4118(3) 0.7500 0.4847(2) 0.0873(9) Uani 1 2 d S . .
O1 O 0.5563(4) 0.4236(4) 0.0097(4) 0.093(2) Uani 1 1 d . . .
O2 O 0.7223(5) 0.5039(3) 0.0401(4) 0.0779(17) Uani 1 1 d . . .
O3 O 1.0946(4) 0.3292(3) 0.0778(3) 0.0645(12) Uani 1 1 d . . .
O4 O 0.326(2) 0.7500 0.514(2) 0.293(15) Uani 1 2 d S . .
O5 O 0.364(3) 0.7500 0.4061(10) 0.274(14) Uani 1 2 d S . .
O6 O 0.4770(9) 0.6661(8) 0.5046(7) 0.169(4) Uani 1 1 d . . .
O7 O 0.3210(11) 0.3418(5) 0.0638(5) 0.165(4) Uani 1 1 d . . .
O8 O 0.0933(19) 0.552(6) 0.414(3) 0.92(10) Uani 0.50 1 d P . .
H8 H 0.0961 0.5060 0.3871 1.387 Uiso 0.50 1 calc PR . .
O9 O 0.074(2) 0.599(3) 0.505(3) 0.34(3) Uani 0.50 1 d P . .
O10 O -0.0767(17) 0.547(3) 0.4326(19) 0.238(18) Uani 0.50 1 d P . .
C1 C 1.0435(8) 0.2500 0.0733(5) 0.0497(19) Uani 1 2 d S . .
C2 C 0.9133(6) 0.2500 0.0611(4) 0.0381(16) Uani 1 2 d S . .
C3 C 0.8522(5) 0.3345(4) 0.0538(3) 0.0402(12) Uani 1 1 d . . .
H3 H 0.8931 0.3917 0.0588 0.048 Uiso 1 1 calc R . .
C4 C 0.7316(5) 0.3365(4) 0.0392(3) 0.0410(12) Uani 1 1 d . . .
C5 C 0.6718(7) 0.2500 0.0320(5) 0.0432(18) Uani 1 2 d S . .
H5 H 0.5907 0.2500 0.0223 0.052 Uiso 1 2 calc SR . .
C6 C 0.6678(5) 0.4289(4) 0.0295(4) 0.0521(15) Uani 1 1 d . . .
C7 C 0.4038(9) 0.7500 0.1839(7) 0.078(3) Uani 1 2 d S . .
H7A H 0.4347 0.7020 0.2229 0.117 Uiso 0.50 1 calc PR . .
H7B H 0.4333 0.8112 0.2049 0.117 Uiso 0.50 1 calc PR . .
H7C H 0.4280 0.7368 0.1391 0.117 Uiso 0.50 1 calc PR . .
C8 C 0.2720(7) 0.7500 0.1599(5) 0.0491(19) Uani 1 2 d S . .
C9 C 0.2087(5) 0.6644(4) 0.1480(3) 0.0477(13) Uani 1 1 d . . .
C10 C 0.2730(8) 0.5716(5) 0.1532(4) 0.0679(19) Uani 1 1 d . . .
H10A H 0.2274 0.5298 0.1117 0.082 Uiso 1 1 calc R . .
H10B H 0.3482 0.5831 0.1453 0.082 Uiso 1 1 calc R . .
C11 C 0.0866(6) 0.6640(4) 0.1290(3) 0.0505(14) Uani 1 1 d . . .
C12 C 0.0221(9) 0.5681(7) 0.1170(5) 0.093(3) Uani 1 1 d . . .
H12A H -0.0408 0.5708 0.1390 0.140 Uiso 1 1 calc R . .
H12B H 0.0765 0.5188 0.1424 0.140 Uiso 1 1 calc R . .
H12C H -0.0097 0.5545 0.0621 0.140 Uiso 1 1 calc R . .
C13 C 0.0265(7) 0.7500 0.1211(5) 0.052(2) Uani 1 2 d S . .
C14 C -0.1095(9) 0.7500 0.0966(7) 0.091(4) Uani 1 2 d S . .
H14A H -0.1396 0.8058 0.0648 0.109 Uiso 0.50 1 calc PR . .
H14B H -0.1396 0.6942 0.0648 0.109 Uiso 0.50 1 calc PR . .
C15 C -0.1026(12) 0.7500 0.2358(8) 0.121(6) Uani 1 2 d S . .
C16 C -0.2774(14) 0.7500 0.2206(11) 0.188(13) Uani 1 2 d S . .
C17 C 0.2794(7) 0.5546(6) 0.2942(4) 0.071(2) Uani 1 1 d . . .
H17 H 0.2502 0.6141 0.3011 0.085 Uiso 1 1 calc R . .
C18 C 0.3468(9) 0.4163(6) 0.3124(5) 0.083(2) Uani 1 1 d . . .
H18 H 0.3743 0.3586 0.3366 0.100 Uiso 1 1 calc R . .
C19 C 0.3288(8) 0.5537(6) 0.6341(4) 0.074(2) Uani 1 1 d . . .
H19 H 0.2928 0.6118 0.6164 0.089 Uiso 1 1 calc R . .
C20 C 0.4038(8) 0.4203(7) 0.6395(5) 0.086(2) Uani 1 1 d . . .
H20 H 0.4317 0.3646 0.6240 0.103 Uiso 1 1 calc R . .
C21 C -0.0611(13) 0.7500 0.5805(8) 0.120(6) Uani 1 2 d S . .
C22 C -0.2406(13) 0.7500 0.5411(9) 0.092(4) Uani 1 2 d S . .
C23 C -0.0298(13) 0.7500 0.7281(8) 0.116(5) Uani 1 2 d S . .
H23A H -0.0513 0.6941 0.7519 0.139 Uiso 0.50 1 calc PR . .
H23B H -0.0513 0.8059 0.7519 0.139 Uiso 0.50 1 calc PR . .
C24 C 0.1058(10) 0.7500 0.7424(6) 0.078(4) Uani 1 2 d S . .
C25 C 0.1012(10) 0.5704(8) 0.7412(6) 0.108(3) Uani 1 1 d . . .
H25A H 0.1404 0.5233 0.7200 0.161 Uiso 1 1 calc R . .
H25B H 0.0216 0.5781 0.7070 0.161 Uiso 1 1 calc R . .
H25C H 0.1005 0.5504 0.7919 0.161 Uiso 1 1 calc R . .
C26 C 0.1652(7) 0.6632(7) 0.7485(4) 0.075(2) Uani 1 1 d . . .
C27 C 0.2853(7) 0.6646(6) 0.7626(4) 0.0659(18) Uani 1 1 d . . .
C28 C 0.3456(10) 0.7500 0.7667(5) 0.067(3) Uani 1 2 d S . .
C29 C 0.3557(8) 0.5725(6) 0.7790(4) 0.081(2) Uani 1 1 d . . .
H29A H 0.4354 0.5864 0.8125 0.097 Uiso 1 1 calc R . .
H29B H 0.3206 0.5297 0.8074 0.097 Uiso 1 1 calc R . .
C30 C 0.4767(10) 0.7500 0.7735(8) 0.085(3) Uani 1 2 d S . .
H30A H 0.5236 0.7373 0.8266 0.128 Uiso 0.50 1 calc PR . .
H30B H 0.4976 0.8110 0.7580 0.128 Uiso 0.50 1 calc PR . .
H30C H 0.4908 0.7017 0.7400 0.128 Uiso 0.50 1 calc PR . .

loop_
_atom_site_aniso_label
_atom_site_aniso_U_11
_atom_site_aniso_U_22
_atom_site_aniso_U_33
_atom_site_aniso_U_23
_atom_site_aniso_U_13
_atom_site_aniso_U_12
Ag1 0.1173(7) 0.0899(6) 0.0529(4) 0.0116(3) 0.0265(4) 0.0116(4)
Ag2 0.0936(8) 0.246(2) 0.0726(7) 0.000 0.0286(6) 0.000
N1 0.080(4) 0.078(4) 0.053(4) 0.008(3) 0.015(3) 0.009(3)
N2 0.078(4) 0.067(4) 0.044(3) 0.010(3) 0.009(3) 0.000(3)
N3 0.129(6) 0.079(5) 0.068(4) 0.019(4) 0.017(4) 0.026(4)
N4 0.101(5) 0.069(4) 0.055(4) 0.015(3) 0.028(4) 0.019(3)
N5 0.077(4) 0.047(3) 0.051(3) 0.004(2) 0.023(3) 0.015(3)
N6 0.124(6) 0.052(3) 0.075(4) 0.012(3) 0.046(4) 0.025(3)
N7 0.070(6) 0.188(14) 0.071(7) 0.000 0.028(6) 0.000
N8 0.064(5) 0.110(8) 0.074(6) 0.000 0.034(5) 0.000
N9 0.081(7) 0.107(9) 0.134(11) 0.000 0.061(7) 0.000
N10 0.074(7) 0.227(17) 0.083(8) 0.000 0.042(7) 0.000
N11 0.052(5) 0.149(10) 0.062(6) 0.000 0.022(4) 0.000
N12 0.072(8) 0.42(3) 0.086(9) 0.000 0.035(7) 0.000
Cl1 0.149(9) 0.235(16) 0.143(11) -0.046(10) -0.005(8) -0.030(9)
Cl2 0.0760(18) 0.084(2) 0.101(2) 0.000 0.0273(17) 0.000
O1 0.048(3) 0.051(3) 0.178(7) -0.011(3) 0.034(3) 0.007(2)
O2 0.057(3) 0.041(3) 0.129(5) -0.002(2) 0.020(3) 0.003(2)
O3 0.046(2) 0.050(2) 0.097(4) -0.007(2) 0.022(2) -0.0093(19)
O4 0.28(3) 0.28(3) 0.42(4) 0.000 0.26(3) 0.000
O5 0.42(4) 0.24(2) 0.098(11) 0.000 -0.010(17) 0.000
O6 0.160(8) 0.105(7) 0.229(13) 0.029(6) 0.047(8) 0.018(6)
O7 0.253(11) 0.078(5) 0.109(6) 0.005(4) -0.017(6) 0.004(6)
O8 0.087(14) 2.0(2) 0.54(6) -1.00(11) -0.10(2) 0.26(5)
O9 0.117(18) 0.32(4) 0.48(6) -0.26(5) -0.03(2) 0.04(2)
O10 0.081(12) 0.35(4) 0.26(3) -0.19(3) 0.029(16) -0.053(19)
C1 0.049(5) 0.058(5) 0.041(4) 0.000 0.013(4) 0.000
C2 0.037(4) 0.043(4) 0.035(4) 0.000 0.011(3) 0.000
C3 0.041(3) 0.042(3) 0.041(3) -0.004(2) 0.017(2) -0.003(2)
C4 0.045(3) 0.037(3) 0.044(3) -0.003(2) 0.018(2) -0.001(2)
C5 0.033(4) 0.051(5) 0.049(5) 0.000 0.019(3) 0.000
C6 0.049(3) 0.044(3) 0.068(4) -0.008(3) 0.025(3) 0.003(3)
C7 0.050(5) 0.104(9) 0.072(7) 0.000 0.008(5) 0.000
C8 0.041(4) 0.067(5) 0.035(4) 0.000 0.006(3) 0.000
C9 0.055(3) 0.049(3) 0.032(3) 0.001(2) 0.006(2) 0.003(3)
C10 0.100(5) 0.058(4) 0.047(4) 0.007(3) 0.026(4) 0.023(4)
C11 0.064(4) 0.057(4) 0.032(3) -0.003(2) 0.017(3) -0.016(3)
C12 0.112(7) 0.090(6) 0.071(5) 0.004(4) 0.022(5) -0.050(5)
C13 0.045(4) 0.081(6) 0.031(4) 0.000 0.013(3) 0.000
C14 0.039(5) 0.165(13) 0.069(7) 0.000 0.017(5) 0.000
C15 0.072(8) 0.22(2) 0.056(7) 0.000 0.005(6) 0.000
C16 0.070(9) 0.41(4) 0.089(12) 0.000 0.034(9) 0.000
C17 0.096(5) 0.062(4) 0.055(4) 0.009(3) 0.025(4) 0.021(4)
C18 0.118(7) 0.066(5) 0.076(5) 0.024(4) 0.046(5) 0.031(5)
C19 0.093(5) 0.078(5) 0.049(4) 0.013(4) 0.018(4) 0.009(4)
C20 0.105(6) 0.085(6) 0.059(5) 0.012(4) 0.014(4) 0.022(5)
C21 0.083(9) 0.22(2) 0.065(8) 0.000 0.035(7) 0.000
C22 0.088(9) 0.102(10) 0.085(9) 0.000 0.025(7) 0.000
C23 0.099(10) 0.184(17) 0.078(9) 0.000 0.047(8) 0.000
C24 0.063(6) 0.140(12) 0.042(5) 0.000 0.032(5) 0.000
C25 0.126(8) 0.126(9) 0.082(6) -0.001(6) 0.049(6) -0.045(7)
C26 0.081(5) 0.103(6) 0.047(4) 0.002(4) 0.028(4) -0.019(5)
C27 0.081(5) 0.084(5) 0.033(3) 0.003(3) 0.019(3) -0.005(4)
C28 0.077(7) 0.082(7) 0.037(5) 0.000 0.011(5) 0.000
C29 0.109(6) 0.082(5) 0.049(4) 0.014(4) 0.021(4) 0.002(5)
C30 0.063(6) 0.088(8) 0.095(9) 0.000 0.012(6) 0.000

loop_
_atom_type_symbol
_atom_type_description
_atom_type_scat_dispersion_real
_atom_type_scat_dispersion_imag
_atom_type_scat_source
C C 0.0033 0.0016 'International Tables Vol C Tables 4.2.6.8 and 6.1.1.4'
H H 0.0000 0.0000 'International Tables Vol C Tables 4.2.6.8 and 6.1.1.4'
N N 0.0061 0.0033 'International Tables Vol C Tables 4.2.6.8 and 6.1.1.4'
O O 0.0106 0.0060 'International Tables Vol C Tables 4.2.6.8 and 6.1.1.4'
Cl Cl 0.1484 0.1585 'International Tables Vol C Tables 4.2.6.8 and 6.1.1.4'
Ag Ag -0.8971 1.1015 'International Tables Vol C Tables 4.2.6.8 and 6.1.1.4'

loop_
_geom_angle_atom_site_label_1
_geom_angle_atom_site_label_2
_geom_angle_atom_site_label_3
_geom_angle
_geom_angle_site_symmetry_1
_geom_angle_site_symmetry_3
_geom_angle_publ_flag
N1 Ag1 N4 174.2(2) . . ?
N7 Ag2 N10 173.0(4) . . ?
C19 N1 C20 104.2(7) . . ?
C19 N1 Ag1 128.1(5) . . ?
C20 N1 Ag1 127.7(6) . . ?
C19 N2 N3 109.7(7) . . ?
C19 N2 C29 130.2(7) . . ?
N3 N2 C29 120.1(6) . . ?
C20 N3 N2 102.2(6) . . ?
C17 N4 C18 104.2(7) . . ?
C17 N4 Ag1 129.4(5) . . ?
C18 N4 Ag1 126.2(5) . . ?
C17 N5 N6 109.4(6) . . ?
C17 N5 C10 130.9(6) . . ?
N6 N5 C10 119.7(5) . . ?
C18 N6 N5 103.4(6) . . ?
C21 N7 C22 103.9(12) . . ?
C21 N7 Ag2 128.4(9) . . ?
C22 N7 Ag2 127.6(10) . . ?
C21 N8 N9 106.5(11) . . ?
C21 N8 C23 133.7(11) . . ?
N9 N8 C23 119.7(10) . . ?
C22 N9 N8 102.6(11) . . ?
C15 N10 C16 102.2(13) . . ?
C15 N10 Ag2 134.1(10) . . ?
C16 N10 Ag2 123.7(10) . . ?
C15 N11 N12 108.9(12) . . ?
C15 N11 C14 133.6(11) . . ?
N12 N11 C14 117.5(10) . . ?
N11 N12 C16 101.4(13) . . ?
O10 Cl1 Cl1 100(2) . 3_566 ?
O10 Cl1 O9 108(2) . . ?
Cl1 Cl1 O9 116(3) 3_566 . ?
O10 Cl1 O8 94(2) . . ?
Cl1 Cl1 O8 159(3) 3_566 . ?
O9 Cl1 O8 74(3) . . ?
O10 Cl1 O10 139.8(17) . 3_566 ?
Cl1 Cl1 O10 39.9(12) 3_566 3_566 ?
O9 Cl1 O10 95(3) . 3_566 ?
O8 Cl1 O10 125(2) . 3_566 ?
O10 Cl1 O9 85(2) . 3_566 ?
Cl1 Cl1 O9 33.2(16) 3_566 3_566 ?
O9 Cl1 O9 149.3(19) . 3_566 ?
O8 Cl1 O9 134(2) . 3_566 ?
O10 Cl1 O9 60.5(12) 3_566 3_566 ?
O4 Cl2 O5 108(2) . . ?
O4 Cl2 O6 110.1(9) . 4_575 ?
O5 Cl2 O6 106.4(9) . 4_575 ?
O4 Cl2 O6 110.1(9) . . ?
O5 Cl2 O6 106.4(9) . . ?
O6 Cl2 O6 115.3(10) 4_575 . ?
Cl1 O9 Cl1 30.7(19) . 3_566 ?
Cl1 O10 Cl1 40.2(17) . 3_566 ?
O3 C1 O3 124.0(8) . 4_565 ?
O3 C1 C2 118.0(4) . . ?
O3 C1 C2 118.0(4) 4_565 . ?
C3 C2 C3 118.9(7) 4_565 . ?
C3 C2 C1 120.5(3) 4_565 . ?
C3 C2 C1 120.5(3) . . ?
C4 C3 C2 121.7(5) . . ?
C3 C4 C5 118.2(5) . . ?
C3 C4 C6 120.4(5) . . ?
C5 C4 C6 121.4(5) . . ?
C4 C5 C4 121.2(7) . 4_565 ?
O2 C6 O1 123.8(6) . . ?
O2 C6 C4 120.4(5) . . ?
O1 C6 C4 115.8(5) . . ?
C9 C8 C9 118.3(7) . 4_575 ?
C9 C8 C7 120.8(4) . . ?
C9 C8 C7 120.8(4) 4_575 . ?
C8 C9 C11 121.0(6) . . ?
C8 C9 C10 119.6(6) . . ?
C11 C9 C10 119.3(6) . . ?
N5 C10 C9 112.3(5) . . ?
C13 C11 C9 119.4(6) . . ?
C13 C11 C12 121.9(7) . . ?
C9 C11 C12 118.7(7) . . ?
C11 C13 C11 120.8(8) 4_575 . ?
C11 C13 C14 119.5(4) 4_575 . ?
C11 C13 C14 119.5(4) . . ?
N11 C14 C13 113.1(9) . . ?
N10 C15 N11 114.6(13) . . ?
N10 C16 N12 112.9(14) . . ?
N5 C17 N4 109.7(7) . . ?
N6 C18 N4 113.3(7) . . ?
N1 C19 N2 109.6(7) . . ?
N3 C20 N1 114.3(8) . . ?
N7 C21 N8 111.7(12) . . ?
N9 C22 N7 115.3(13) . . ?
N8 C23 C24 109.7(10) . . ?
C26 C24 C26 121.4(10) 4_575 . ?
C26 C24 C23 119.3(5) 4_575 . ?
C26 C24 C23 119.3(5) . . ?
C27 C26 C24 118.5(8) . . ?
C27 C26 C25 120.2(9) . . ?
C24 C26 C25 121.3(8) . . ?
C28 C27 C26 121.0(8) . . ?
C28 C27 C29 118.6(7) . . ?
C26 C27 C29 120.3(8) . . ?
C27 C28 C27 119.3(11) . 4_575 ?
C27 C28 C30 120.3(5) . . ?
C27 C28 C30 120.3(5) 4_575 . ?
N2 C29 C27 113.6(6) . . ?

loop_
_geom_bond_atom_site_label_1
_geom_bond_atom_site_label_2
_geom_bond_distance
_geom_bond_site_symmetry_2
_geom_bond_publ_flag
Ag1 N1 2.120(7) . ?
Ag1 N4 2.126(7) . ?
Ag2 N7 2.129(11) . ?
Ag2 N10 2.153(12) . ?
N1 C19 1.303(11) . ?
N1 C20 1.316(10) . ?
N2 C19 1.323(9) . ?
N2 N3 1.343(10) . ?
N2 C29 1.482(10) . ?
N3 C20 1.317(11) . ?
N4 C17 1.314(9) . ?
N4 C18 1.334(10) . ?
N5 C17 1.316(9) . ?
N5 N6 1.349(8) . ?
N5 C10 1.470(8) . ?
N6 C18 1.308(10) . ?
N7 C21 1.294(18) . ?
N7 C22 1.291(18) . ?
N8 C21 1.308(16) . ?
N8 N9 1.382(15) . ?
N8 C23 1.485(17) . ?
N9 C22 1.295(19) . ?
N10 C15 1.279(18) . ?
N10 C16 1.32(2) . ?
N11 C15 1.274(16) . ?
N11 N12 1.335(16) . ?
N11 C14 1.432(14) . ?
N12 C16 1.37(2) . ?
Cl1 O10 1.19(3) . ?
Cl1 Cl1 1.20(2) 3_566 ?
Cl1 O9 1.29(4) . ?
Cl1 O8 1.74(7) . ?
Cl1 O10 1.83(4) 3_566 ?
Cl1 O9 2.11(6) 3_566 ?
Cl2 O4 1.306(19) . ?
Cl2 O5 1.348(17) . ?
Cl2 O6 1.396(10) 4_575 ?
Cl2 O6 1.396(10) . ?
O1 C6 1.268(8) . ?
O2 C6 1.221(8) . ?
O3 C1 1.261(6) . ?
O9 Cl1 2.11(5) 3_566 ?
O10 Cl1 1.83(4) 3_566 ?
C1 O3 1.261(6) 4_565 ?
C1 C2 1.502(11) . ?
C2 C3 1.380(7) 4_565 ?
C2 C3 1.380(7) . ?
C3 C4 1.382(7) . ?
C4 C5 1.396(6) . ?
C4 C6 1.488(8) . ?
C5 C4 1.396(6) 4_565 ?
C7 C8 1.497(13) . ?
C8 C9 1.402(7) . ?
C8 C9 1.402(7) 4_575 ?
C9 C11 1.390(9) . ?
C9 C10 1.503(9) . ?
C11 C13 1.391(8) . ?
C11 C12 1.534(10) . ?
C13 C11 1.391(8) 4_575 ?
C13 C14 1.545(13) . ?
C23 C24 1.560(18) . ?
C24 C26 1.398(11) 4_575 ?
C24 C26 1.398(10) . ?
C25 C26 1.497(13) . ?
C26 C27 1.378(11) . ?
C27 C28 1.390(10) . ?
C27 C29 1.521(12) . ?
C28 C27 1.390(9) 4_575 ?
C28 C30 1.535(16) . ?
